data_4334163
loop_
_publ_author_name
'Brian D. Rekken'
'Thomas M. Brown'
'Marilyn M. Olmstead'
'James C. Fettinger'
'Philip P. Power'

_publ_section_title
;
 Stable Plumbylene Dichalcogenolate Monomers with Large Differences in
 Their Interligand Angles and the Synthesis and Characterization of a
 Monothiolato Pb(II) Bromide and Lithium Trithiolato Plumbate
;
_journal_name_full 'Inorganic Chemistry'
_journal_page_first 3054
_journal_page_last 3062
_journal_paper_doi 10.1021/ic302513c
_journal_volume 52
_journal_year 2013
_chemical_formula_moiety 'C72 H75 Pb S3 Li, 2(C7 H8)'
_chemical_formula_sum 'C86 H91 Li Pb S3'
_chemical_formula_weight 1434.89
_chemical_name_systematic
;
 ?
;
_space_group_crystal_system monoclinic
_space_group_IT_number 11
_space_group_name_Hall '-P 2yb'
_space_group_name_H-M_alt 'P 1 21/m 1'
_symmetry_space_group_name_Hall '-P 2yb'
_symmetry_space_group_name_H-M 'P 1 21/m 1'
_atom_sites_solution_hydrogens geom
_audit_creation_method SHELXL-2012
_cell_angle_alpha 90
_cell_angle_beta 108.5190(10)
_cell_angle_gamma 90
_cell_formula_units_Z 2
_cell_length_a 13.2474(5)
_cell_length_b 20.2689(7)
_cell_length_c 13.9860(5)
_cell_measurement_reflns_used 9720
_cell_measurement_temperature 90(2)
_cell_measurement_theta_max 27.47
_cell_measurement_theta_min 2.53
_cell_volume 3560.9(2)
_computing_cell_refinement 'SAINT (8.27b) (Bruker, 2012)'
_computing_data_collection 'Apex2 (2010-7) (Bruker, 2010)'
_computing_data_reduction 'SAINT (8.27b) (Bruker, 2012)'
_computing_molecular_graphics 'Bruker SHELXTL'
_computing_publication_material 'Bruker SHELXTL'
_computing_structure_refinement 'SHELXL-2012 (Sheldrick, 2012)'
_computing_structure_solution 'SHELXS-97 (Sheldrick, 2008)'
_diffrn_ambient_temperature 90(2)
_diffrn_measured_fraction_theta_full 0.999
_diffrn_measured_fraction_theta_max 0.999
_diffrn_measurement_device_type 'Bruker APEX-II CCD'
_diffrn_measurement_method '\f and \w scans'
_diffrn_radiation_type MoK\a
_diffrn_radiation_wavelength 0.71073
_diffrn_reflns_av_R_equivalents 0.0182
_diffrn_reflns_av_unetI/netI 0.0144
_diffrn_reflns_Laue_measured_fraction_full 0.999
_diffrn_reflns_Laue_measured_fraction_max 0.999
_diffrn_reflns_limit_h_max 17
_diffrn_reflns_limit_h_min -17
_diffrn_reflns_limit_k_max 26
_diffrn_reflns_limit_k_min -26
_diffrn_reflns_limit_l_max 18
_diffrn_reflns_limit_l_min -18
_diffrn_reflns_number 31827
_diffrn_reflns_point_group_measured_fraction_full 0.999
_diffrn_reflns_point_group_measured_fraction_max 0.999
_diffrn_reflns_theta_full 25.242
_diffrn_reflns_theta_max 27.483
_diffrn_reflns_theta_min 2.529
_exptl_absorpt_coefficient_mu 2.502
_exptl_absorpt_correction_T_max 0.7920
_exptl_absorpt_correction_T_min 0.4491
_exptl_absorpt_correction_type numerical
_exptl_absorpt_process_details 'SADABS 2012/1 (Sheldrick, 2012)'
_exptl_crystal_colour Colourless
_exptl_crystal_density_diffrn 1.338
_exptl_crystal_description Block
_exptl_crystal_F_000 1480
_exptl_crystal_size_max 0.434
_exptl_crystal_size_mid 0.271
_exptl_crystal_size_min 0.150
_refine_diff_density_max 0.449
_refine_diff_density_min -0.320
_refine_diff_density_rms 0.046
_refine_ls_extinction_method none
_refine_ls_goodness_of_fit_ref 1.097
_refine_ls_hydrogen_treatment constr
_refine_ls_matrix_type full
_refine_ls_number_parameters 485
_refine_ls_number_reflns 8385
_refine_ls_number_restraints 0
_refine_ls_restrained_S_all 1.097
_refine_ls_R_factor_all 0.0243
_refine_ls_R_factor_gt 0.0217
_refine_ls_shift/su_max 0.003
_refine_ls_shift/su_mean 0.000
_refine_ls_structure_factor_coef Fsqd
_refine_ls_weighting_details
;
 w=1/[\s^2^(Fo^2^)+(0.0181P)^2^+2.1401P]
 where P=(Fo^2^+2Fc^2^)/3
;
_refine_ls_weighting_scheme calc
_refine_ls_wR_factor_gt 0.0494
_refine_ls_wR_factor_ref 0.0504
_reflns_Friedel_coverage 0.000
_reflns_number_gt 7859
_reflns_number_total 8385
_reflns_threshold_expression 'I > 2\s(I)'
_cod_data_source_file ic302513c_si_002_2.cif
_cod_data_source_block BDR88FMI
_cod_database_code 4334163
_shelx_space_group_comment
;
The symmetry employed for this shelxl refinement is uniquely defined
by the following loop, which should always be used as a source of
symmetry information in preference to the above space-group names.
They are only intended as comments.
;
_shelx_estimated_absorpt_t_min 0.410
_shelx_estimated_absorpt_t_max 0.705
_shelxl_version_number 2012-6

loop_
_space_group_symop_operation_xyz
'x, y, z'
'-x, y+1/2, -z'
'-x, -y, -z'
'x, -y-1/2, z'

loop_
_atom_site_label
_atom_site_type_symbol
_atom_site_fract_x
_atom_site_fract_y
_atom_site_fract_z
_atom_site_U_iso_or_equiv
_atom_site_adp_type
_atom_site_occupancy
_atom_site_site_symmetry_order
_atom_site_calc_flag
_atom_site_refinement_flags_posn
_atom_site_refinement_flags_adp
_atom_site_refinement_flags_occupancy
_atom_site_disorder_assembly
_atom_site_disorder_group
Pb1 Pb 0.66816(2) 0.33754(2) 0.30391(2) 0.01588(3) Uani 0.5 1 d . . P . .
Li1 Li 0.6672(7) 0.1047(9) 0.3009(7) 0.093(4) Uani 0.5 1 d . . P . .
S1 S 0.76895(4) 0.2500 0.44551(4) 0.01868(10) Uani 1 2 d S T P . .
S2 S 0.51090(4) 0.2500 0.28149(4) 0.01851(10) Uani 1 2 d S T P . .
S3 S 0.72045(4) 0.2500 0.18501(4) 0.01829(10) Uani 1 2 d S T P . .
C1 C 0.74455(16) 0.2500 0.56352(15) 0.0181(4) Uani 1 2 d S T P . .
C2 C 0.73882(12) 0.30993(7) 0.61282(11) 0.0203(3) Uani 1 1 d . . . . .
C3 C 0.72899(14) 0.30885(8) 0.70921(12) 0.0268(3) Uani 1 1 d . . . . .
H3 H 0.7255 0.3494 0.7421 0.032 Uiso 1 1 calc R U . . .
C4 C 0.7243(2) 0.2500 0.75797(18) 0.0301(5) Uani 1 2 d S T P . .
H4 H 0.7179 0.2500 0.8237 0.036 Uiso 1 2 calc R U P . .
C5 C 0.74571(12) 0.37603(7) 0.56795(11) 0.0204(3) Uani 1 1 d . . . . .
C6 C 0.84530(13) 0.40553(8) 0.58343(12) 0.0234(3) Uani 1 1 d . . . . .
C7 C 0.84957(13) 0.47028(8) 0.55094(12) 0.0255(3) Uani 1 1 d . . . . .
H7 H 0.9170 0.4906 0.5623 0.031 Uiso 1 1 calc R U . . .
C8 C 0.75776(14) 0.50589(7) 0.50229(12) 0.0250(3) Uani 1 1 d . . . . .
C9 C 0.65988(13) 0.47493(8) 0.48506(12) 0.0248(3) Uani 1 1 d . . . . .
H9 H 0.5967 0.4982 0.4502 0.030 Uiso 1 1 calc R U . . .
C10 C 0.65201(12) 0.41059(7) 0.51763(11) 0.0218(3) Uani 1 1 d . . . . .
C11 C 0.54433(13) 0.37908(8) 0.49894(13) 0.0267(3) Uani 1 1 d . . . . .
H11A H 0.4886 0.4104 0.4638 0.040 Uiso 1 1 calc R U . . .
H11B H 0.5353 0.3668 0.5635 0.040 Uiso 1 1 calc R U . . .
H11C H 0.5392 0.3395 0.4574 0.040 Uiso 1 1 calc R U . . .
C12 C 0.94669(13) 0.36800(8) 0.63436(14) 0.0304(4) Uani 1 1 d . . . . .
H12A H 1.0080 0.3973 0.6438 0.046 Uiso 1 1 calc R U . . .
H12B H 0.9523 0.3305 0.5922 0.046 Uiso 1 1 calc R U . . .
H12C H 0.9455 0.3519 0.7001 0.046 Uiso 1 1 calc R U . . .
C13 C 0.76483(16) 0.57668(8) 0.47074(14) 0.0333(4) Uani 1 1 d . . . . .
H13A H 0.7755 0.6058 0.5291 0.050 Uiso 1 1 calc R U . . .
H13B H 0.6987 0.5888 0.4181 0.050 Uiso 1 1 calc R U . . .
H13C H 0.8249 0.5814 0.4446 0.050 Uiso 1 1 calc R U . . .
C14 C 0.40356(15) 0.2500 0.16636(15) 0.0176(4) Uani 1 2 d S T P . .
C15 C 0.35841(11) 0.30987(7) 0.12163(11) 0.0186(3) Uani 1 1 d . . . . .
C16 C 0.26897(12) 0.30871(8) 0.03507(12) 0.0233(3) Uani 1 1 d . . . . .
H16 H 0.2386 0.3492 0.0054 0.028 Uiso 1 1 calc R U . . .
C17 C 0.22366(17) 0.2500 -0.00833(17) 0.0256(5) Uani 1 2 d S T P . .
H17 H 0.1626 0.2500 -0.0668 0.031 Uiso 1 2 calc R U P . .
C18 C 0.40147(11) 0.37656(7) 0.16003(11) 0.0192(3) Uani 1 1 d . . . . .
C19 C 0.46833(11) 0.40904(8) 0.11477(11) 0.0202(3) Uani 1 1 d . . . . .
C20 C 0.49809(12) 0.47415(8) 0.14238(12) 0.0228(3) Uani 1 1 d . . . . .
H20 H 0.5437 0.4962 0.1123 0.027 Uiso 1 1 calc R U . . .
C21 C 0.46301(12) 0.50776(8) 0.21255(12) 0.0230(3) Uani 1 1 d . . . . .
C22 C 0.39844(12) 0.47416(8) 0.25777(12) 0.0231(3) Uani 1 1 d . . . . .
H22 H 0.3748 0.4962 0.3067 0.028 Uiso 1 1 calc R U . . .
C23 C 0.36753(12) 0.40885(8) 0.23307(11) 0.0216(3) Uani 1 1 d . . . . .
C24 C 0.50664(12) 0.37492(8) 0.03674(12) 0.0231(3) Uani 1 1 d . . . . .
H24A H 0.5521 0.4051 0.0138 0.035 Uiso 1 1 calc R U . . .
H24B H 0.4453 0.3620 -0.0207 0.035 Uiso 1 1 calc R U . . .
H24C H 0.5475 0.3355 0.0665 0.035 Uiso 1 1 calc R U . . .
C25 C 0.49326(14) 0.57907(8) 0.23821(13) 0.0295(4) Uani 1 1 d . . . . .
H25A H 0.4616 0.5945 0.2887 0.044 Uiso 0.5 1 calc R U P . .
H25B H 0.4669 0.6061 0.1772 0.044 Uiso 0.5 1 calc R U P . .
H25C H 0.5709 0.5829 0.2654 0.044 Uiso 0.5 1 calc R U P . .
H25D H 0.5380 0.5945 0.1988 0.044 Uiso 0.5 1 calc R U P . .
H25E H 0.5327 0.5829 0.3103 0.044 Uiso 0.5 1 calc R U P . .
H25F H 0.4287 0.6061 0.2221 0.044 Uiso 0.5 1 calc R U P . .
C26 C 0.29712(13) 0.37412(9) 0.28345(13) 0.0274(3) Uani 1 1 d . . . . .
H26A H 0.2768 0.4051 0.3280 0.041 Uiso 1 1 calc R U . . .
H26B H 0.3359 0.3369 0.3231 0.041 Uiso 1 1 calc R U . . .
H26C H 0.2330 0.3579 0.2319 0.041 Uiso 1 1 calc R U . . .
C27 C 0.85266(16) 0.2500 0.17883(16) 0.0189(4) Uani 1 2 d S T P . .
C28 C 0.90428(11) 0.30984(8) 0.17327(12) 0.0214(3) Uani 1 1 d . . . . .
C29 C 1.00593(13) 0.30869(9) 0.16310(13) 0.0283(3) Uani 1 1 d . . . . .
H29 H 1.0406 0.3492 0.1594 0.034 Uiso 1 1 calc R U . . .
C30 C 1.05691(18) 0.2500 0.1584(2) 0.0318(5) Uani 1 2 d S T P . .
H30 H 1.1262 0.2500 0.1519 0.038 Uiso 1 2 calc R U P . .
C31 C 0.85735(11) 0.37625(8) 0.17842(12) 0.0211(3) Uani 1 1 d . . . . .
C32 C 0.88446(12) 0.40947(8) 0.27108(12) 0.0222(3) Uani 1 1 d . . . . .
C33 C 0.85029(13) 0.47419(8) 0.27399(12) 0.0257(3) Uani 1 1 d . . . . .
H33 H 0.8672 0.4964 0.3370 0.031 Uiso 1 1 calc R U . . .
C34 C 0.79172(13) 0.50713(8) 0.18627(13) 0.0265(3) Uani 1 1 d . . . . .
C35 C 0.76426(12) 0.47304(8) 0.09557(12) 0.0261(3) Uani 1 1 d . . . . .
H35 H 0.7227 0.4947 0.0357 0.031 Uiso 1 1 calc R U . . .
C36 C 0.79597(12) 0.40790(8) 0.08978(12) 0.0243(3) Uani 1 1 d . . . . .
C37 C 0.95337(13) 0.37622(8) 0.36610(12) 0.0273(3) Uani 1 1 d . . . . .
H37A H 1.0256 0.3708 0.3626 0.041 Uiso 1 1 calc R U . . .
H37B H 0.9235 0.3328 0.3726 0.041 Uiso 1 1 calc R U . . .
H37C H 0.9556 0.4034 0.4246 0.041 Uiso 1 1 calc R U . . .
C38 C 0.76271(16) 0.57909(9) 0.18978(15) 0.0370(4) Uani 1 1 d . . . . .
H38A H 0.8219 0.6067 0.1858 0.056 Uiso 1 1 calc R U . . .
H38B H 0.7483 0.5881 0.2531 0.056 Uiso 1 1 calc R U . . .
H38C H 0.6991 0.5890 0.1327 0.056 Uiso 1 1 calc R U . . .
C39 C 0.76710(14) 0.37290(9) -0.01026(13) 0.0316(4) Uani 1 1 d . . . . .
H39A H 0.7259 0.4027 -0.0636 0.047 Uiso 1 1 calc R U . . .
H39B H 0.7244 0.3337 -0.0082 0.047 Uiso 1 1 calc R U . . .
H39C H 0.8322 0.3595 -0.0240 0.047 Uiso 1 1 calc R U . . .
C41 C 1.0384(3) 0.50408(19) 1.0640(3) 0.0292(7) Uani 0.5 1 d . . P A -1
C42 C 0.9548(10) 0.5395(6) 1.0023(11) 0.047(2) Uani 0.5 1 d . . P A -1
H42 H 0.9344 0.5785 1.0288 0.056 Uiso 0.5 1 calc R U P A -1
C43 C 0.8997(4) 0.5229(2) 0.9070(4) 0.0496(12) Uani 0.5 1 d . . P A -1
H43 H 0.8411 0.5489 0.8687 0.060 Uiso 0.5 1 calc R U P A -1
C44 C 0.9297(5) 0.4678(4) 0.8661(4) 0.0498(17) Uani 0.5 1 d . . P A -1
H44 H 0.8927 0.4557 0.7983 0.060 Uiso 0.5 1 calc R U P A -1
C45 C 1.0138(4) 0.4296(2) 0.9234(3) 0.0475(10) Uani 0.5 1 d . . P A -1
H45 H 1.0341 0.3910 0.8956 0.057 Uiso 0.5 1 calc R U P A -1
C46 C 1.0662(9) 0.4474(5) 1.0180(9) 0.0348(17) Uani 0.5 1 d . . P A -1
H46 H 1.1244 0.4211 1.0563 0.042 Uiso 0.5 1 calc R U P A -1
C47 C 1.0960(5) 0.5224(4) 1.1720(4) 0.0473(15) Uani 0.5 1 d . . P A -1
H47A H 1.0596 0.5024 1.2159 0.071 Uiso 0.5 1 calc R U P A -1
H47B H 1.0965 0.5705 1.1792 0.071 Uiso 0.5 1 calc R U P A -1
H47C H 1.1694 0.5061 1.1911 0.071 Uiso 0.5 1 calc R U P A -1
C51 C 0.3232(2) 0.2500 0.67722(19) 0.0324(5) Uani 1 2 d S T P . .
C52 C 0.2130(2) 0.2500 0.6369(2) 0.0360(6) Uani 1 2 d S T P . .
H52 H 0.1713 0.2500 0.6810 0.043 Uiso 1 2 calc R U P . .
C53 C 0.1627(2) 0.2500 0.5334(2) 0.0362(6) Uani 1 2 d S T P . .
H53 H 0.0872 0.2500 0.5072 0.043 Uiso 1 2 calc R U P . .
C54 C 0.2228(2) 0.2500 0.4683(2) 0.0356(6) Uani 1 2 d S T P . .
H54 H 0.1886 0.2500 0.3974 0.043 Uiso 1 2 calc R U P . .
C55 C 0.3330(2) 0.2500 0.5072(2) 0.0342(6) Uani 1 2 d S T P . .
H55 H 0.3746 0.2500 0.4630 0.041 Uiso 1 2 calc R U P . .
C56 C 0.3824(2) 0.2500 0.6107(2) 0.0315(5) Uani 1 2 d S T P . .
H56 H 0.4580 0.2500 0.6367 0.038 Uiso 1 2 calc R U P . .
C57 C 0.3774(3) 0.2500 0.7897(2) 0.0431(7) Uani 1 2 d S T P . .
H57A H 0.4502 0.2333 0.8047 0.065 Uiso 0.5 1 calc R U P . .
H57B H 0.3378 0.2216 0.8220 0.065 Uiso 0.5 1 calc R U P . .
H57C H 0.3795 0.2951 0.8156 0.065 Uiso 0.5 1 calc R U P . .

loop_
_atom_site_aniso_label
_atom_site_aniso_U_11
_atom_site_aniso_U_22
_atom_site_aniso_U_33
_atom_site_aniso_U_23
_atom_site_aniso_U_13
_atom_site_aniso_U_12
Pb1 0.01700(5) 0.01278(5) 0.01767(5) 0.00048(4) 0.00524(4) -0.00005(4)
Li1 0.048(5) 0.186(16) 0.051(5) 0.000(7) 0.024(4) -0.009(7)
S1 0.0199(2) 0.0189(2) 0.0166(2) 0.000 0.00472(19) 0.000
S2 0.0159(2) 0.0216(2) 0.0178(2) 0.000 0.00502(18) 0.000
S3 0.0144(2) 0.0211(2) 0.0203(2) 0.000 0.00680(19) 0.000
C1 0.0183(10) 0.0174(10) 0.0176(10) 0.000 0.0042(8) 0.000
C2 0.0222(7) 0.0170(7) 0.0210(7) 0.0002(6) 0.0057(6) 0.0009(6)
C3 0.0360(9) 0.0211(8) 0.0245(8) -0.0044(6) 0.0111(7) 0.0015(7)
C4 0.0443(14) 0.0290(12) 0.0204(11) 0.000 0.0151(10) 0.000
C5 0.0273(8) 0.0152(7) 0.0182(7) -0.0031(5) 0.0064(6) 0.0016(6)
C6 0.0269(8) 0.0180(7) 0.0231(8) -0.0004(6) 0.0047(6) 0.0015(6)
C7 0.0291(8) 0.0185(7) 0.0262(8) -0.0008(6) 0.0048(6) -0.0033(6)
C8 0.0371(9) 0.0152(7) 0.0213(7) -0.0014(6) 0.0074(7) 0.0024(6)
C9 0.0298(8) 0.0186(7) 0.0231(8) -0.0012(6) 0.0042(6) 0.0072(6)
C10 0.0268(8) 0.0185(7) 0.0198(7) -0.0040(6) 0.0069(6) 0.0030(6)
C11 0.0258(8) 0.0248(8) 0.0292(8) -0.0027(7) 0.0081(7) 0.0041(6)
C12 0.0247(8) 0.0232(8) 0.0380(9) 0.0053(7) 0.0025(7) -0.0004(6)
C13 0.0454(10) 0.0189(8) 0.0349(9) 0.0044(7) 0.0115(8) 0.0038(7)
C14 0.0144(9) 0.0213(10) 0.0186(10) 0.000 0.0072(8) 0.000
C15 0.0159(6) 0.0216(7) 0.0202(7) 0.0010(6) 0.0084(5) 0.0006(5)
C16 0.0197(7) 0.0266(8) 0.0235(8) 0.0048(6) 0.0066(6) 0.0038(6)
C17 0.0178(10) 0.0352(13) 0.0217(11) 0.000 0.0032(8) 0.000
C18 0.0166(7) 0.0185(7) 0.0211(7) 0.0035(6) 0.0040(6) 0.0024(5)
C19 0.0183(7) 0.0222(7) 0.0198(7) 0.0052(6) 0.0055(6) 0.0032(6)
C20 0.0222(7) 0.0214(8) 0.0254(8) 0.0051(6) 0.0086(6) -0.0003(6)
C21 0.0222(7) 0.0206(7) 0.0233(7) 0.0018(6) 0.0032(6) 0.0017(6)
C22 0.0230(7) 0.0253(8) 0.0216(7) -0.0010(6) 0.0076(6) 0.0039(6)
C23 0.0179(7) 0.0255(8) 0.0214(7) 0.0025(6) 0.0061(6) 0.0021(6)
C24 0.0231(7) 0.0234(8) 0.0249(8) 0.0034(6) 0.0107(6) 0.0015(6)
C25 0.0333(9) 0.0230(8) 0.0308(9) -0.0015(7) 0.0082(7) -0.0023(7)
C26 0.0262(8) 0.0306(9) 0.0296(8) -0.0007(7) 0.0147(7) -0.0018(7)
C27 0.0137(9) 0.0240(11) 0.0197(10) 0.000 0.0064(8) 0.000
C28 0.0171(7) 0.0244(8) 0.0234(7) 0.0015(6) 0.0074(6) -0.0006(6)
C29 0.0208(7) 0.0299(9) 0.0368(9) 0.0031(7) 0.0128(7) -0.0041(6)
C30 0.0188(11) 0.0380(14) 0.0433(14) 0.000 0.0166(10) 0.000
C31 0.0160(7) 0.0217(7) 0.0268(8) 0.0029(6) 0.0083(6) -0.0030(6)
C32 0.0189(7) 0.0217(7) 0.0251(8) 0.0043(6) 0.0056(6) -0.0026(6)
C33 0.0273(8) 0.0223(8) 0.0266(8) 0.0014(6) 0.0071(6) -0.0022(6)
C34 0.0242(8) 0.0220(8) 0.0329(9) 0.0062(7) 0.0086(7) 0.0005(6)
C35 0.0222(7) 0.0285(8) 0.0264(8) 0.0089(7) 0.0059(6) -0.0005(6)
C36 0.0179(7) 0.0290(8) 0.0261(8) 0.0035(6) 0.0072(6) -0.0036(6)
C37 0.0292(8) 0.0225(8) 0.0261(8) 0.0037(6) 0.0027(7) -0.0001(6)
C38 0.0416(10) 0.0259(9) 0.0391(10) 0.0079(7) 0.0066(8) 0.0065(8)
C39 0.0291(8) 0.0398(10) 0.0253(8) 0.0015(7) 0.0078(7) 0.0017(7)
C41 0.0243(17) 0.0329(19) 0.034(2) 0.0056(17) 0.0146(15) 0.0007(16)
C42 0.036(5) 0.025(4) 0.082(7) 0.011(3) 0.023(4) 0.010(3)
C43 0.033(2) 0.046(3) 0.060(3) 0.023(3) 0.001(2) -0.006(2)
C44 0.043(4) 0.068(4) 0.032(4) 0.005(3) 0.003(3) -0.020(3)
C45 0.055(3) 0.048(3) 0.042(2) -0.010(2) 0.019(2) -0.003(2)
C46 0.032(4) 0.027(5) 0.053(5) 0.006(3) 0.024(4) 0.013(3)
C47 0.043(3) 0.062(4) 0.038(4) -0.006(3) 0.013(3) 0.002(3)
C51 0.0511(16) 0.0132(10) 0.0346(13) 0.000 0.0160(12) 0.000
C52 0.0461(15) 0.0214(12) 0.0478(16) 0.000 0.0252(13) 0.000
C53 0.0390(14) 0.0198(11) 0.0492(16) 0.000 0.0130(12) 0.000
C54 0.0545(17) 0.0161(11) 0.0341(14) 0.000 0.0111(12) 0.000
C55 0.0491(16) 0.0203(11) 0.0383(14) 0.000 0.0211(12) 0.000
C56 0.0418(14) 0.0164(11) 0.0388(14) 0.000 0.0164(11) 0.000
C57 0.068(2) 0.0248(13) 0.0347(14) 0.000 0.0140(14) 0.000

loop_
_atom_type_symbol
_atom_type_description
_atom_type_scat_dispersion_real
_atom_type_scat_dispersion_imag
_atom_type_scat_source
C C 0.0033 0.0016 'International Tables Vol C Tables 4.2.6.8 and 6.1.1.4'
H H 0.0000 0.0000 'International Tables Vol C Tables 4.2.6.8 and 6.1.1.4'
S S 0.1246 0.1234 'International Tables Vol C Tables 4.2.6.8 and 6.1.1.4'
Pb Pb -3.3944 10.1111 'International Tables Vol C Tables 4.2.6.8 and 6.1.1.4'
Li Li -0.0003 0.0001 'International Tables Vol C Tables 4.2.6.8 and 6.1.1.4'

loop_
_geom_angle_atom_site_label_1
_geom_angle_atom_site_label_2
_geom_angle_atom_site_label_3
_geom_angle
_geom_angle_site_symmetry_1
_geom_angle_site_symmetry_3
Li1 Pb1 S3 130.1(4) 4_565 .
Li1 Pb1 S2 131.2(5) 4_565 .
S3 Pb1 S2 80.375(13) . .
Li1 Pb1 S1 133.3(5) 4_565 .
S3 Pb1 S1 81.559(13) . .
S2 Pb1 S1 80.458(13) . .
Li1 Pb1 Pb1 178.1(5) 4_565 4_565
S3 Pb1 Pb1 48.338(8) . 4_565
S2 Pb1 Pb1 48.507(8) . 4_565
S1 Pb1 Pb1 48.510(8) . 4_565
C1 S1 Pb1 119.40(5) . .
C1 S1 Pb1 119.40(5) . 4_565
Pb1 S1 Pb1 82.981(15) . 4_565
C14 S2 Pb1 118.34(4) . .
C14 S2 Pb1 118.34(4) . 4_565
Pb1 S2 Pb1 82.987(15) . 4_565
C27 S3 Pb1 118.95(5) . 4_565
C27 S3 Pb1 118.95(5) . .
Pb1 S3 Pb1 83.322(15) 4_565 .
C2 C1 C2 118.88(19) 4_565 .
C2 C1 S1 120.47(9) 4_565 .
C2 C1 S1 120.47(9) . .
C3 C2 C1 119.66(14) . .
C3 C2 C5 117.17(13) . .
C1 C2 C5 123.15(13) . .
C4 C3 C2 121.46(15) . .
C4 C3 H3 119.3 . .
C2 C3 H3 119.3 . .
C3 C4 C3 118.9(2) 4_565 .
C3 C4 H4 120.6 4_565 .
C3 C4 H4 120.6 . .
C6 C5 C10 120.24(14) . .
C6 C5 C2 119.85(13) . .
C10 C5 C2 119.70(14) . .
C7 C6 C5 118.97(14) . .
C7 C6 C12 120.34(15) . .
C5 C6 C12 120.70(14) . .
C8 C7 C6 121.82(15) . .
C8 C7 H7 119.1 . .
C6 C7 H7 119.1 . .
C9 C8 C7 118.19(14) . .
C9 C8 C13 121.20(15) . .
C7 C8 C13 120.60(16) . .
C8 C9 C10 121.81(15) . .
C8 C9 H9 119.1 . .
C10 C9 H9 119.1 . .
C9 C10 C5 118.93(15) . .
C9 C10 C11 120.24(14) . .
C5 C10 C11 120.83(14) . .
C10 C11 H11A 109.5 . .
C10 C11 H11B 109.5 . .
H11A C11 H11B 109.5 . .
C10 C11 H11C 109.5 . .
H11A C11 H11C 109.5 . .
H11B C11 H11C 109.5 . .
C6 C12 H12A 109.5 . .
C6 C12 H12B 109.5 . .
H12A C12 H12B 109.5 . .
C6 C12 H12C 109.5 . .
H12A C12 H12C 109.5 . .
H12B C12 H12C 109.5 . .
C8 C13 H13A 109.5 . .
C8 C13 H13B 109.5 . .
H13A C13 H13B 109.5 . .
C8 C13 H13C 109.5 . .
H13A C13 H13C 109.5 . .
H13B C13 H13C 109.5 . .
C15 C14 C15 118.97(18) . 4_565
C15 C14 S2 120.47(9) . .
C15 C14 S2 120.47(9) 4_565 .
C16 C15 C14 119.55(14) . .
C16 C15 C18 116.52(13) . .
C14 C15 C18 123.92(13) . .
C17 C16 C15 121.62(15) . .
C17 C16 H16 119.2 . .
C15 C16 H16 119.2 . .
C16 C17 C16 118.7(2) . 4_565
C16 C17 H17 120.7 . .
C16 C17 H17 120.7 4_565 .
C23 C18 C19 120.22(14) . .
C23 C18 C15 120.56(13) . .
C19 C18 C15 118.93(13) . .
C20 C19 C18 118.77(14) . .
C20 C19 C24 120.18(14) . .
C18 C19 C24 121.05(14) . .
C21 C20 C19 122.01(14) . .
C21 C20 H20 119.0 . .
C19 C20 H20 119.0 . .
C20 C21 C22 118.17(14) . .
C20 C21 C25 120.87(15) . .
C22 C21 C25 120.96(15) . .
C21 C22 C23 121.71(14) . .
C21 C22 H22 119.1 . .
C23 C22 H22 119.1 . .
C22 C23 C18 119.08(14) . .
C22 C23 C26 120.19(14) . .
C18 C23 C26 120.72(14) . .
C19 C24 H24A 109.5 . .
C19 C24 H24B 109.5 . .
H24A C24 H24B 109.5 . .
C19 C24 H24C 109.5 . .
H24A C24 H24C 109.5 . .
H24B C24 H24C 109.5 . .
C21 C25 H25A 109.5 . .
C21 C25 H25B 109.5 . .
H25A C25 H25B 109.5 . .
C21 C25 H25C 109.5 . .
H25A C25 H25C 109.5 . .
H25B C25 H25C 109.5 . .
C21 C25 H25D 109.5 . .
H25A C25 H25D 141.1 . .
H25B C25 H25D 56.3 . .
H25C C25 H25D 56.3 . .
C21 C25 H25E 109.5 . .
H25A C25 H25E 56.3 . .
H25B C25 H25E 141.1 . .
H25C C25 H25E 56.3 . .
H25D C25 H25E 109.5 . .
C21 C25 H25F 109.5 . .
H25A C25 H25F 56.3 . .
H25B C25 H25F 56.3 . .
H25C C25 H25F 141.1 . .
H25D C25 H25F 109.5 . .
H25E C25 H25F 109.5 . .
C23 C26 H26A 109.5 . .
C23 C26 H26B 109.5 . .
H26A C26 H26B 109.5 . .
C23 C26 H26C 109.5 . .
H26A C26 H26C 109.5 . .
H26B C26 H26C 109.5 . .
C28 C27 C28 119.16(19) . 4_565
C28 C27 S3 120.37(9) . .
C28 C27 S3 120.36(9) 4_565 .
C29 C28 C27 119.47(15) . .
C29 C28 C31 116.67(14) . .
C27 C28 C31 123.86(13) . .
C30 C29 C28 121.40(16) . .
C30 C29 H29 119.3 . .
C28 C29 H29 119.3 . .
C29 C30 C29 119.1(2) . 4_565
C29 C30 H30 120.4 . .
C29 C30 H30 120.4 4_565 .
C32 C31 C36 120.22(15) . .
C32 C31 C28 119.27(13) . .
C36 C31 C28 120.17(14) . .
C33 C32 C31 119.29(14) . .
C33 C32 C37 120.38(15) . .
C31 C32 C37 120.30(14) . .
C32 C33 C34 121.33(15) . .
C32 C33 H33 119.3 . .
C34 C33 H33 119.3 . .
C35 C34 C33 118.46(15) . .
C35 C34 C38 120.93(15) . .
C33 C34 C38 120.57(16) . .
C34 C35 C36 121.85(15) . .
C34 C35 H35 119.1 . .
C36 C35 H35 119.1 . .
C35 C36 C31 118.80(15) . .
C35 C36 C39 120.49(15) . .
C31 C36 C39 120.69(15) . .
C32 C37 H37A 109.5 . .
C32 C37 H37B 109.5 . .
H37A C37 H37B 109.5 . .
C32 C37 H37C 109.5 . .
H37A C37 H37C 109.5 . .
H37B C37 H37C 109.5 . .
C34 C38 H38A 109.5 . .
C34 C38 H38B 109.5 . .
H38A C38 H38B 109.5 . .
C34 C38 H38C 109.5 . .
H38A C38 H38C 109.5 . .
H38B C38 H38C 109.5 . .
C36 C39 H39A 109.5 . .
C36 C39 H39B 109.5 . .
H39A C39 H39B 109.5 . .
C36 C39 H39C 109.5 . .
H39A C39 H39C 109.5 . .
H39B C39 H39C 109.5 . .
C42 C41 C46 114.3(11) . .
C42 C41 C47 123.6(8) . .
C46 C41 C47 122.1(6) . .
C43 C42 C41 124.7(11) . .
C43 C42 H42 117.6 . .
C41 C42 H42 117.6 . .
C42 C43 C44 118.7(6) . .
C42 C43 H43 120.7 . .
C44 C43 H43 120.7 . .
C43 C44 C45 120.0(5) . .
C43 C44 H44 120.0 . .
C45 C44 H44 120.0 . .
C46 C45 C44 119.6(6) . .
C46 C45 H45 120.2 . .
C44 C45 H45 120.2 . .
C45 C46 C41 122.6(6) . .
C45 C46 H46 118.7 . .
C41 C46 H46 118.7 . .
C41 C47 H47A 109.5 . .
C41 C47 H47B 109.5 . .
H47A C47 H47B 109.5 . .
C41 C47 H47C 109.5 . .
H47A C47 H47C 109.5 . .
H47B C47 H47C 109.5 . .
C52 C51 C56 118.1(2) . .
C52 C51 C57 121.0(3) . .
C56 C51 C57 120.9(3) . .
C51 C52 C53 121.2(3) . .
C51 C52 H52 119.4 . .
C53 C52 H52 119.4 . .
C54 C53 C52 120.0(3) . .
C54 C53 H53 120.0 . .
C52 C53 H53 120.0 . .
C53 C54 C55 119.6(3) . .
C53 C54 H54 120.2 . .
C55 C54 H54 120.2 . .
C56 C55 C54 119.9(3) . .
C56 C55 H55 120.0 . .
C54 C55 H55 120.0 . .
C55 C56 C51 121.1(3) . .
C55 C56 H56 119.4 . .
C51 C56 H56 119.4 . .
C51 C57 H57A 109.5 . .
C51 C57 H57B 109.5 . .
H57A C57 H57B 109.5 . .
C51 C57 H57C 109.5 . .
H57A C57 H57C 109.5 . .
H57B C57 H57C 109.5 . .

loop_
_geom_bond_atom_site_label_1
_geom_bond_atom_site_label_2
_geom_bond_distance
_geom_bond_site_symmetry_2
Pb1 Li1 1.171(18) 4_565
Pb1 S3 2.6693(4) .
Pb1 S2 2.6781(4) .
Pb1 S1 2.6783(4) .
Pb1 Pb1 3.5487(3) 4_565
Li1 Pb1 1.171(18) 4_565
S1 C1 1.780(2) .
S1 Pb1 2.6783(4) 4_565
S2 C14 1.778(2) .
S2 Pb1 2.6781(4) 4_565
S3 C27 1.781(2) .
S3 Pb1 2.6693(4) 4_565
C1 C2 1.4105(18) 4_565
C1 C2 1.4106(18) .
C2 C3 1.395(2) .
C2 C5 1.495(2) .
C3 C4 1.385(2) .
C3 H3 0.9500 .
C4 C3 1.385(2) 4_565
C4 H4 0.9500 .
C5 C6 1.401(2) .
C5 C10 1.404(2) .
C6 C7 1.396(2) .
C6 C12 1.511(2) .
C7 C8 1.392(2) .
C7 H7 0.9500 .
C8 C9 1.391(2) .
C8 C13 1.513(2) .
C9 C10 1.396(2) .
C9 H9 0.9500 .
C10 C11 1.508(2) .
C11 H11A 0.9800 .
C11 H11B 0.9800 .
C11 H11C 0.9800 .
C12 H12A 0.9800 .
C12 H12B 0.9800 .
C12 H12C 0.9800 .
C13 H13A 0.9800 .
C13 H13B 0.9800 .
C13 H13C 0.9800 .
C14 C15 1.4086(18) .
C14 C15 1.4086(18) 4_565
C15 C16 1.399(2) .
C15 C18 1.499(2) .
C16 C17 1.3832(19) .
C16 H16 0.9500 .
C17 C16 1.3833(19) 4_565
C17 H17 0.9500 .
C18 C23 1.402(2) .
C18 C19 1.405(2) .
C19 C20 1.396(2) .
C19 C24 1.510(2) .
C20 C21 1.390(2) .
C20 H20 0.9500 .
C21 C22 1.393(2) .
C21 C25 1.512(2) .
C22 C23 1.396(2) .
C22 H22 0.9500 .
C23 C26 1.510(2) .
C24 H24A 0.9800 .
C24 H24B 0.9800 .
C24 H24C 0.9800 .
C25 H25A 0.9800 .
C25 H25B 0.9800 .
C25 H25C 0.9800 .
C25 H25D 0.9800 .
C25 H25E 0.9800 .
C25 H25F 0.9800 .
C26 H26A 0.9800 .
C26 H26B 0.9800 .
C26 H26C 0.9800 .
C27 C28 1.4066(18) .
C27 C28 1.4066(18) 4_565
C28 C29 1.399(2) .
C28 C31 1.494(2) .
C29 C30 1.380(2) .
C29 H29 0.9500 .
C30 C29 1.380(2) 4_565
C30 H30 0.9500 .
C31 C32 1.402(2) .
C31 C36 1.403(2) .
C32 C33 1.393(2) .
C32 C37 1.511(2) .
C33 C34 1.396(2) .
C33 H33 0.9500 .
C34 C35 1.388(2) .
C34 C38 1.513(2) .
C35 C36 1.396(2) .
C35 H35 0.9500 .
C36 C39 1.506(2) .
C37 H37A 0.9800 .
C37 H37B 0.9800 .
C37 H37C 0.9800 .
C38 H38A 0.9800 .
C38 H38B 0.9800 .
C38 H38C 0.9800 .
C39 H39A 0.9800 .
C39 H39B 0.9800 .
C39 H39C 0.9800 .
C41 C42 1.370(9) .
C41 C46 1.420(12) .
C41 C47 1.507(6) .
C42 C43 1.343(16) .
C42 H42 0.9500 .
C43 C44 1.370(10) .
C43 H43 0.9500 .
C44 C45 1.384(8) .
C44 H44 0.9500 .
C45 C46 1.334(14) .
C45 H45 0.9500 .
C46 H46 0.9500 .
C47 H47A 0.9800 .
C47 H47B 0.9800 .
C47 H47C 0.9800 .
C51 C52 1.387(4) .
C51 C56 1.395(4) .
C51 C57 1.508(4) .
C52 C53 1.388(4) .
C52 H52 0.9500 .
C53 C54 1.387(4) .
C53 H53 0.9500 .
C54 C55 1.387(4) .
C54 H54 0.9500 .
C55 C56 1.386(4) .
C55 H55 0.9500 .
C56 H56 0.9500 .
C57 H57A 0.9800 .
C57 H57B 0.9800 .
C57 H57C 0.9800 .

loop_
_geom_torsion_atom_site_label_1
_geom_torsion_atom_site_label_2
_geom_torsion_atom_site_label_3
_geom_torsion_atom_site_label_4
_geom_torsion
_geom_torsion_site_symmetry_1
_geom_torsion_site_symmetry_4
Pb1 S1 C1 C2 141.96(13) . 4_565
Pb1 S1 C1 C2 42.95(18) 4_565 4_565
Pb1 S1 C1 C2 -42.95(18) . .
Pb1 S1 C1 C2 -141.96(13) 4_565 .
C2 C1 C2 C3 0.8(3) 4_565 .
S1 C1 C2 C3 -174.39(13) . .
C2 C1 C2 C5 179.07(11) 4_565 .
S1 C1 C2 C5 3.9(2) . .
C1 C2 C3 C4 -0.3(3) . .
C5 C2 C3 C4 -178.63(18) . .
C2 C3 C4 C3 -0.3(4) . 4_565
C3 C2 C5 C6 90.17(18) . .
C1 C2 C5 C6 -88.2(2) . .
C3 C2 C5 C10 -84.57(18) . .
C1 C2 C5 C10 97.10(19) . .
C10 C5 C6 C7 2.0(2) . .
C2 C5 C6 C7 -172.72(14) . .
C10 C5 C6 C12 -177.94(15) . .
C2 C5 C6 C12 7.3(2) . .
C5 C6 C7 C8 -1.0(2) . .
C12 C6 C7 C8 178.93(15) . .
C6 C7 C8 C9 -0.9(2) . .
C6 C7 C8 C13 178.15(15) . .
C7 C8 C9 C10 1.8(2) . .
C13 C8 C9 C10 -177.19(15) . .
C8 C9 C10 C5 -0.9(2) . .
C8 C9 C10 C11 179.05(15) . .
C6 C5 C10 C9 -1.1(2) . .
C2 C5 C10 C9 173.64(13) . .
C6 C5 C10 C11 179.01(14) . .
C2 C5 C10 C11 -6.3(2) . .
Pb1 S2 C14 C15 -43.02(17) . .
Pb1 S2 C14 C15 -140.68(12) 4_565 .
Pb1 S2 C14 C15 140.69(12) . 4_565
Pb1 S2 C14 C15 43.02(17) 4_565 4_565
C15 C14 C15 C16 1.1(3) 4_565 .
S2 C14 C15 C16 -175.28(12) . .
C15 C14 C15 C18 -177.82(11) 4_565 .
S2 C14 C15 C18 5.8(2) . .
C14 C15 C16 C17 -0.3(2) . .
C18 C15 C16 C17 178.68(16) . .
C15 C16 C17 C16 -0.5(3) . 4_565
C16 C15 C18 C23 92.37(17) . .
C14 C15 C18 C23 -88.72(19) . .
C16 C15 C18 C19 -81.46(17) . .
C14 C15 C18 C19 97.46(19) . .
C23 C18 C19 C20 -1.3(2) . .
C15 C18 C19 C20 172.50(13) . .
C23 C18 C19 C24 179.39(13) . .
C15 C18 C19 C24 -6.8(2) . .
C18 C19 C20 C21 -0.5(2) . .
C24 C19 C20 C21 178.82(14) . .
C19 C20 C21 C22 1.6(2) . .
C19 C20 C21 C25 -177.75(14) . .
C20 C21 C22 C23 -1.0(2) . .
C25 C21 C22 C23 178.35(14) . .
C21 C22 C23 C18 -0.7(2) . .
C21 C22 C23 C26 -179.78(14) . .
C19 C18 C23 C22 1.9(2) . .
C15 C18 C23 C22 -171.83(13) . .
C19 C18 C23 C26 -179.02(14) . .
C15 C18 C23 C26 7.2(2) . .
Pb1 S3 C27 C28 -141.37(13) 4_565 .
Pb1 S3 C27 C28 -42.51(18) . .
Pb1 S3 C27 C28 42.50(18) 4_565 4_565
Pb1 S3 C27 C28 141.37(13) . 4_565
C28 C27 C28 C29 -0.5(3) 4_565 .
S3 C27 C28 C29 -176.64(14) . .
C28 C27 C28 C31 -179.94(11) 4_565 .
S3 C27 C28 C31 3.9(2) . .
C27 C28 C29 C30 0.0(3) . .
C31 C28 C29 C30 179.53(18) . .
C28 C29 C30 C29 0.4(4) . 4_565
C29 C28 C31 C32 -83.39(19) . .
C27 C28 C31 C32 96.1(2) . .
C29 C28 C31 C36 89.90(18) . .
C27 C28 C31 C36 -90.6(2) . .
C36 C31 C32 C33 -0.3(2) . .
C28 C31 C32 C33 172.97(14) . .
C36 C31 C32 C37 -178.11(14) . .
C28 C31 C32 C37 -4.8(2) . .
C31 C32 C33 C34 -1.5(2) . .
C37 C32 C33 C34 176.29(15) . .
C32 C33 C34 C35 2.5(2) . .
C32 C33 C34 C38 -175.17(15) . .
C33 C34 C35 C36 -1.7(2) . .
C38 C34 C35 C36 175.92(16) . .
C34 C35 C36 C31 0.0(2) . .
C34 C35 C36 C39 -178.47(15) . .
C32 C31 C36 C35 1.1(2) . .
C28 C31 C36 C35 -172.17(13) . .
C32 C31 C36 C39 179.51(14) . .
C28 C31 C36 C39 6.3(2) . .
C46 C41 C42 C43 1.7(19) . .
C47 C41 C42 C43 -177.5(8) . .
C41 C42 C43 C44 -1.8(15) . .
C42 C43 C44 C45 1.4(10) . .
C43 C44 C45 C46 -0.9(10) . .
C44 C45 C46 C41 0.9(13) . .
C42 C41 C46 C45 -1.2(17) . .
C47 C41 C46 C45 178.0(7) . .
C56 C51 C52 C53 0.000(1) . .
C57 C51 C52 C53 180.000(1) . .
C51 C52 C53 C54 0.000(1) . .
C52 C53 C54 C55 0.000(1) . .
C53 C54 C55 C56 0.000(1) . .
C54 C55 C56 C51 0.000(1) . .
C52 C51 C56 C55 0.000(1) . .
C57 C51 C56 C55 180.000(1) . .
